data_4121089
loop_
_publ_author_name
'Yu Hou'
'Lev N. Zakharov'
'May Nyman'

_publ_contact_author_address
;Oregon State University
Department of Chemistry
153 Gilbert Hall
Corvallis, OR, USA 97331
;
_publ_contact_author_email May.Nyman@oregonstate.edu
_publ_contact_author_name 'Dr. May NYMAN'
_publ_section_title
;
 Observing Assembly of Complex Inorganic Materials from Polyoxometalate
 Building Blocks
;
_journal_name_full 'Journal of the American Chemical Society'
_journal_page_first 16651
_journal_page_last 16657
_journal_paper_doi 10.1021/ja4086484
_journal_volume 135
_journal_year 2013
_chemical_formula_sum 'Ge Nb13 O60 Rb13'
_chemical_formula_weight 3351.53
_chemical_name_common 'rubidium germanium tridecaniobate'
_chemical_name_systematic
; 
 ? 
;
_space_group_IT_number 147
_symmetry_cell_setting trigonal
_symmetry_space_group_name_Hall '-P 3'
_symmetry_space_group_name_H-M 'P -3'
_atom_sites_solution_hydrogens none
_atom_sites_solution_primary direct
_atom_sites_solution_secondary difmap
_audit_creation_method SHELXL-97
_cell_angle_alpha 90.00
_cell_angle_beta 90.00
_cell_angle_gamma 120.00
_cell_formula_units_Z 2
_cell_length_a 13.8490(16)
_cell_length_b 13.8490(16)
_cell_length_c 19.840(2)
_cell_measurement_reflns_used 493
_cell_measurement_temperature 180(2)
_cell_measurement_theta_max 25.0
_cell_measurement_theta_min 1.0
_cell_volume 3295.4(6)
_computing_cell_refinement 'SMART 5.054 (Bruker, 1998)'
_computing_data_collection 'SMART 5.054 (Bruker, 1998)'
_computing_data_reduction 'SAINT 6.02 (Bruker, 2001)'
_computing_molecular_graphics 'SHELXTL 5.1  (Bruker, 1998)'
_computing_publication_material 'SHELXTL 5.1  (Bruker, 1998)'
_computing_structure_refinement 'SHELXL-97 (Sheldrick, 1997)'
_computing_structure_solution 'SHELXTL 5.1  (Bruker, 1998'
_diffrn_ambient_temperature 180(2)
_diffrn_detector_area_resol_mean 0
_diffrn_measured_fraction_theta_full 0.999
_diffrn_measured_fraction_theta_max 0.999
_diffrn_measurement_device_type 'CCD area detector'
_diffrn_measurement_method 'phi and omega scans'
_diffrn_radiation_monochromator graphite
_diffrn_radiation_source 'fine-focus sealed tube'
_diffrn_radiation_type MoK\a
_diffrn_radiation_wavelength 0.71073
_diffrn_reflns_av_R_equivalents 0.0610
_diffrn_reflns_av_sigmaI/netI 0.0432
_diffrn_reflns_limit_h_max 17
_diffrn_reflns_limit_h_min -17
_diffrn_reflns_limit_k_max 17
_diffrn_reflns_limit_k_min -17
_diffrn_reflns_limit_l_max 24
_diffrn_reflns_limit_l_min -24
_diffrn_reflns_number 26152
_diffrn_reflns_theta_full 26.41
_diffrn_reflns_theta_max 26.41
_diffrn_reflns_theta_min 1.70
_exptl_absorpt_coefficient_mu 12.267
_exptl_absorpt_correction_T_max 0.1246
_exptl_absorpt_correction_T_min 0.0514
_exptl_absorpt_correction_type numerical
_exptl_absorpt_process_details 'Bruker 2000'
_exptl_crystal_colour colorless
_exptl_crystal_density_diffrn 3.378
_exptl_crystal_description irregular
_exptl_crystal_F_000 3052
_exptl_crystal_size_max 0.59
_exptl_crystal_size_mid 0.45
_exptl_crystal_size_min 0.29
_refine_diff_density_max 3.185
_refine_diff_density_min -2.488
_refine_diff_density_rms 0.275
_refine_ls_extinction_method none
_refine_ls_goodness_of_fit_ref 1.065
_refine_ls_hydrogen_treatment none
_refine_ls_matrix_type full
_refine_ls_number_parameters 276
_refine_ls_number_reflns 4526
_refine_ls_number_restraints 0
_refine_ls_restrained_S_all 1.065
_refine_ls_R_factor_all 0.0599
_refine_ls_R_factor_gt 0.0489
_refine_ls_shift/su_max 0.003
_refine_ls_shift/su_mean 0.000
_refine_ls_structure_factor_coef Fsqd
_refine_ls_weighting_details 'calc w=1/[\s^2^(Fo^2^)+(0.0863P)^2^+122.4496P] where P=(Fo^2^+2Fc^2^)/3'
_refine_ls_weighting_scheme calc
_refine_ls_wR_factor_gt 0.1290
_refine_ls_wR_factor_ref 0.1383
_reflns_number_gt 3793
_reflns_number_total 4526
_reflns_threshold_expression >2sigma(I)
_cod_data_source_file ja4086484_si_004.cif
_cod_data_source_block shelxl
_cod_original_cell_volume 3295.3(7)
_cod_database_code 4121089

loop_
_symmetry_equiv_pos_as_xyz
'x, y, z'
'-y, x-y, z'
'-x+y, -x, z'
'-x, -y, -z'
'y, -x+y, -z'
'x-y, x, -z'

loop_
_atom_site_label
_atom_site_type_symbol
_atom_site_fract_x
_atom_site_fract_y
_atom_site_fract_z
_atom_site_U_iso_or_equiv
_atom_site_adp_type
_atom_site_occupancy
_atom_site_symmetry_multiplicity
_atom_site_calc_flag
_atom_site_refinement_flags
Ge1 Ge 0.3333 0.6667 0.26203(7) 0.0119(3) Uani 1 3 d S
Nb1 Nb 0.31845(6) 0.51849(6) 0.10935(4) 0.01465(17) Uani 1 1 d .
Nb2 Nb 0.47324(6) 0.50357(6) 0.26365(4) 0.01894(18) Uani 1 1 d .
Nb3 Nb 0.48695(7) 0.65207(7) 0.40754(4) 0.0231(2) Uani 1 1 d .
Nb4 Nb 0.15351(6) 0.36554(6) 0.26412(4) 0.01979(19) Uani 1 1 d .
Rb1 Rb 0.3333 0.6667 -0.06692(7) 0.0235(3) Uani 1 3 d S
Rb3 Rb 0.29836(9) 0.25176(8) 0.15873(6) 0.0409(3) Uani 1 1 d .
Rb40 Rb 0.29362(15) 0.29902(16) 0.41483(9) 0.0502(4) Uani 0.67 1 d P
O40 O 0.29362(15) 0.29902(16) 0.41483(9) 0.0502(4) Uani 0.33 1 d P
Rb28 Rb 0.1358(5) 0.0986(4) 0.3478(3) 0.0826(16) Uani 0.33 1 d P
Nb50 Nb 0.3115(2) 0.4227(2) 0.37717(12) 0.0249(5) Uani 0.33 1 d P
Rb50 Rb 0.64362(7) 0.63055(8) 0.09997(5) 0.0274(2) Uani 1 1 d .
O1 O 0.2024(5) 0.4156(5) 0.1742(3) 0.0194(12) Uani 1 1 d .
O2 O 0.3109(5) 0.4042(5) 0.2858(3) 0.0196(12) Uani 1 1 d .
O3 O 0.0146(5) 0.3755(5) 0.2517(3) 0.0186(12) Uani 1 1 d .
O4 O 0.0938(5) 0.2187(5) 0.2546(3) 0.0251(13) Uani 1 1 d .
O5 O 0.4916(6) 0.5242(5) 0.3654(3) 0.0297(15) Uani 1 1 d .
O6 O 0.1367(6) 0.3701(5) 0.3662(3) 0.0290(15) Uani 1 1 d .
O7 O 0.4443(5) 0.6544(5) 0.0684(3) 0.0181(11) Uani 1 1 d .
O8 O 0.3333 0.6667 0.1728(4) 0.0148(19) Uani 1 3 d S
O9 O 0.3102(5) 0.4183(5) 0.0493(3) 0.0208(12) Uani 1 1 d .
O10 O 0.4266(5) 0.5144(5) 0.1747(3) 0.0183(11) Uani 1 1 d .
O11 O 0.3433(4) 0.7910(4) 0.2912(3) 0.0148(11) Uani 1 1 d .
O12 O 0.3230(5) 0.5473(5) 0.4197(3) 0.0193(12) Uani 1 1 d .
O13 O 0.5345(5) 0.6485(5) 0.4900(3) 0.0232(13) Uani 1 1 d .
O14 O 0.5148(5) 0.4006(5) 0.2527(3) 0.0243(13) Uani 1 1 d .
O20 O 0.5094(7) 0.6125(8) -0.0530(4) 0.046(2) Uani 1 1 d .
O21 O 0.5036(6) 0.2245(6) 0.1767(4) 0.0326(15) Uani 1 1 d .
O22 O -0.0200(8) 0.1394(8) 0.1361(5) 0.059(2) Uani 1 1 d .
O23 O -0.0230(10) 0.2001(8) 0.4460(5) 0.086(4) Uani 1 1 d .
O24 O -0.1858(11) 0.1912(12) 0.3146(7) 0.156(9) Uani 1 1 d .
O25 O 0.1259(11) 0.2263(18) 0.0199(10) 0.230(16) Uani 1 1 d .
O26 O 0.0000 0.0000 0.5000 0.23(4) Uani 1 6 d S
O27 O 0.6667 0.3333 0.3431(12) 0.158(14) Uani 1 3 d S
Rb5 Rb 0.66697(11) 0.51844(13) 0.43792(6) 0.0539(4) Uani 1 1 d .

loop_
_atom_site_aniso_label
_atom_site_aniso_U_11
_atom_site_aniso_U_22
_atom_site_aniso_U_33
_atom_site_aniso_U_23
_atom_site_aniso_U_13
_atom_site_aniso_U_12
Ge1 0.0114(4) 0.0114(4) 0.0130(7) 0.000 0.000 0.0057(2)
Nb1 0.0148(3) 0.0141(3) 0.0154(4) -0.0008(3) -0.0002(3) 0.0075(3)
Nb2 0.0228(4) 0.0162(4) 0.0211(4) -0.0033(3) -0.0060(3) 0.0122(3)
Nb3 0.0210(4) 0.0402(5) 0.0147(4) 0.0027(3) -0.0007(3) 0.0201(4)
Nb4 0.0236(4) 0.0137(4) 0.0218(4) 0.0028(3) 0.0070(3) 0.0091(3)
Rb1 0.0240(4) 0.0240(4) 0.0223(7) 0.000 0.000 0.0120(2)
Rb3 0.0366(5) 0.0257(5) 0.0628(7) -0.0030(5) -0.0001(5) 0.0173(4)
Rb40 0.0466(9) 0.0604(11) 0.0488(9) 0.0144(8) -0.0026(7) 0.0308(8)
O40 0.0466(9) 0.0604(11) 0.0488(9) 0.0144(8) -0.0026(7) 0.0308(8)
Rb28 0.076(3) 0.065(3) 0.104(4) 0.022(3) -0.022(3) 0.034(3)
Nb50 0.0242(12) 0.0258(12) 0.0255(12) -0.0001(10) -0.0011(9) 0.0130(10)
Rb50 0.0262(4) 0.0343(5) 0.0259(4) -0.0015(4) -0.0012(3) 0.0183(4)
O1 0.017(3) 0.018(3) 0.021(3) 0.000(2) 0.002(2) 0.007(2)
O2 0.021(3) 0.021(3) 0.018(3) 0.001(2) 0.002(2) 0.011(2)
O3 0.013(3) 0.018(3) 0.024(3) -0.001(2) 0.000(2) 0.007(2)
O4 0.027(3) 0.018(3) 0.031(3) -0.001(3) -0.003(3) 0.012(3)
O5 0.059(5) 0.028(3) 0.016(3) -0.004(3) -0.010(3) 0.032(3)
O6 0.051(4) 0.019(3) 0.016(3) 0.002(2) 0.003(3) 0.017(3)
O7 0.016(3) 0.017(3) 0.019(3) -0.002(2) 0.002(2) 0.007(2)
O8 0.017(3) 0.017(3) 0.010(4) 0.000 0.000 0.0087(14)
O9 0.021(3) 0.023(3) 0.021(3) -0.003(2) 0.001(2) 0.012(2)
O10 0.015(3) 0.018(3) 0.021(3) 0.000(2) 0.000(2) 0.008(2)
O11 0.016(3) 0.015(3) 0.015(3) 0.001(2) 0.001(2) 0.008(2)
O12 0.017(3) 0.019(3) 0.022(3) 0.003(2) 0.000(2) 0.009(2)
O13 0.022(3) 0.026(3) 0.019(3) 0.004(2) -0.002(2) 0.010(3)
O14 0.024(3) 0.022(3) 0.030(3) -0.003(3) 0.001(3) 0.014(3)
O20 0.061(5) 0.081(6) 0.027(4) 0.000(4) 0.003(3) 0.058(5)
O21 0.039(4) 0.028(3) 0.033(4) 0.001(3) 0.001(3) 0.018(3)
O22 0.048(5) 0.057(6) 0.056(6) -0.012(4) -0.019(4) 0.014(4)
O23 0.100(9) 0.045(6) 0.054(6) 0.003(5) 0.018(6) -0.009(6)
O24 0.089(9) 0.119(11) 0.118(11) 0.087(9) -0.076(8) -0.054(8)
O25 0.055(8) 0.25(2) 0.198(18) -0.193(18) 0.053(10) -0.064(11)
O26 0.057(13) 0.057(13) 0.56(12) 0.000 0.000 0.028(6)
O27 0.22(2) 0.22(2) 0.043(13) 0.000 0.000 0.108(11)
Rb5 0.0548(7) 0.0854(9) 0.0406(6) 0.0243(6) 0.0080(5) 0.0493(7)

loop_
_atom_type_symbol
_atom_type_description
_atom_type_scat_dispersion_real
_atom_type_scat_dispersion_imag
_atom_type_scat_source
O O 0.0106 0.0060 'International Tables Vol C Tables 4.2.6.8 and 6.1.1.4'
Ge Ge 0.1547 1.8001 'International Tables Vol C Tables 4.2.6.8 and 6.1.1.4'
Rb Rb -0.9393 2.9676 'International Tables Vol C Tables 4.2.6.8 and 6.1.1.4'
Nb Nb -2.0727 0.6215 'International Tables Vol C Tables 4.2.6.8 and 6.1.1.4'

loop_
_geom_angle_atom_site_label_1
_geom_angle_atom_site_label_2
_geom_angle_atom_site_label_3
_geom_angle
_geom_angle_site_symmetry_1
_geom_angle_site_symmetry_3
O11 Ge1 O11 109.68(18) 3_565 2_665
O11 Ge1 O11 109.67(18) 3_565 .
O11 Ge1 O11 109.67(18) 2_665 .
O11 Ge1 O8 109.27(18) 3_565 .
O11 Ge1 O8 109.26(18) 2_665 .
O11 Ge1 O8 109.27(18) . .
O9 Nb1 O7 99.5(2) . 3_565
O9 Nb1 O7 98.5(3) . .
O7 Nb1 O7 90.3(3) 3_565 .
O9 Nb1 O1 99.2(3) . .
O7 Nb1 O1 90.3(2) 3_565 .
O7 Nb1 O1 162.0(2) . .
O9 Nb1 O10 99.7(3) . .
O7 Nb1 O10 160.7(2) 3_565 .
O7 Nb1 O10 88.7(2) . .
O1 Nb1 O10 84.8(2) . .
O9 Nb1 O8 170.9(3) . .
O7 Nb1 O8 74.8(2) 3_565 .
O7 Nb1 O8 74.7(2) . .
O1 Nb1 O8 88.1(2) . .
O10 Nb1 O8 86.4(2) . .
O9 Nb1 Rb3 57.15(19) . .
O7 Nb1 Rb3 132.73(17) 3_565 .
O7 Nb1 Rb3 130.28(17) . .
O1 Nb1 Rb3 58.90(17) . .
O10 Nb1 Rb3 58.93(16) . .
O8 Nb1 Rb3 131.88(19) . .
O9 Nb1 Rb50 83.79(19) . .
O7 Nb1 Rb50 137.38(17) 3_565 .
O7 Nb1 Rb50 47.53(17) . .
O1 Nb1 Rb50 131.39(17) . .
O10 Nb1 Rb50 47.38(16) . .
O8 Nb1 Rb50 95.61(2) . .
Rb3 Nb1 Rb50 84.66(3) . .
O9 Nb1 Rb50 85.59(19) . 3_565
O7 Nb1 Rb50 47.15(17) 3_565 3_565
O7 Nb1 Rb50 137.06(17) . 3_565
O1 Nb1 Rb50 48.49(17) . 3_565
O10 Nb1 Rb50 133.01(16) . 3_565
O8 Nb1 Rb50 95.24(2) . 3_565
Rb3 Nb1 Rb50 87.68(3) . 3_565
Rb50 Nb1 Rb50 169.14(3) . 3_565
O9 Nb1 Rb1 77.46(19) . .
O7 Nb1 Rb1 50.42(17) 3_565 .
O7 Nb1 Rb1 50.43(17) . .
O1 Nb1 Rb1 138.21(17) . .
O10 Nb1 Rb1 137.02(16) . .
O8 Nb1 Rb1 93.50(19) . .
Rb3 Nb1 Rb1 134.60(3) . .
Rb50 Nb1 Rb1 90.060(19) . .
Rb50 Nb1 Rb1 89.859(19) 3_565 .
O14 Nb2 O10 101.9(3) . .
O14 Nb2 O3 97.4(3) . 2_665
O10 Nb2 O3 93.0(2) . 2_665
O14 Nb2 O2 100.1(3) . .
O10 Nb2 O2 87.1(2) . .
O3 Nb2 O2 162.1(2) 2_665 .
O14 Nb2 O5 99.4(3) . .
O10 Nb2 O5 158.1(2) . .
O3 Nb2 O5 89.3(3) 2_665 .
O2 Nb2 O5 84.1(3) . .
O14 Nb2 O11 169.4(2) . 3_565
O10 Nb2 O11 86.3(2) . 3_565
O3 Nb2 O11 75.2(2) 2_665 3_565
O2 Nb2 O11 86.9(2) . 3_565
O5 Nb2 O11 73.2(2) . 3_565
O14 Nb2 Nb50 105.8(2) . .
O10 Nb2 Nb50 120.57(17) . .
O3 Nb2 Nb50 132.76(17) 2_665 .
O2 Nb2 Nb50 37.14(17) . .
O5 Nb2 Nb50 47.1(2) . .
O11 Nb2 Nb50 75.05(14) 3_565 .
O14 Nb2 Rb3 60.5(2) . .
O10 Nb2 Rb3 58.07(17) . .
O3 Nb2 Rb3 133.93(17) 2_665 .
O2 Nb2 Rb3 60.09(16) . .
O5 Nb2 Rb3 131.4(2) . .
O11 Nb2 Rb3 130.13(13) 3_565 .
Nb50 Nb2 Rb3 93.20(6) . .
O14 Nb2 Rb50 84.0(2) . .
O10 Nb2 Rb50 49.04(17) . .
O3 Nb2 Rb50 50.50(17) 2_665 .
O2 Nb2 Rb50 135.34(16) . .
O5 Nb2 Rb50 139.5(2) . .
O11 Nb2 Rb50 96.67(13) 3_565 .
Nb50 Nb2 Rb50 167.91(5) . .
Rb3 Nb2 Rb50 85.42(3) . .
O14 Nb2 Rb40 82.0(2) . .
O10 Nb2 Rb40 129.05(17) . .
O3 Nb2 Rb40 137.33(17) 2_665 .
O2 Nb2 Rb40 43.01(16) . .
O5 Nb2 Rb40 49.4(2) . .
O11 Nb2 Rb40 98.10(13) 3_565 .
Nb50 Nb2 Rb40 23.79(5) . .
Rb3 Nb2 Rb40 82.75(4) . .
Rb50 Nb2 Rb40 164.92(4) . .
O14 Nb2 Rb5 72.3(2) . .
O10 Nb2 Rb5 164.21(17) . .
O3 Nb2 Rb5 73.57(17) 2_665 .
O2 Nb2 Rb5 108.22(16) . .
O5 Nb2 Rb5 33.8(2) . .
O11 Nb2 Rb5 97.99(13) 3_565 .
Nb50 Nb2 Rb5 75.19(5) . .
Rb3 Nb2 Rb5 126.08(3) . .
Rb50 Nb2 Rb5 115.21(3) . .
Rb40 Nb2 Rb5 65.61(3) . .
O13 Nb3 O5 100.7(3) . .
O13 Nb3 O6 99.6(3) . 2_665
O5 Nb3 O6 94.3(3) . 2_665
O13 Nb3 O12 99.3(3) . 2_665
O5 Nb3 O12 159.6(2) . 2_665
O6 Nb3 O12 86.2(3) 2_665 2_665
O13 Nb3 O12 99.8(3) . .
O5 Nb3 O12 86.3(3) . .
O6 Nb3 O12 160.1(2) 2_665 .
O12 Nb3 O12 86.5(3) 2_665 .
O13 Nb3 O11 171.4(2) . 3_565
O5 Nb3 O11 74.1(2) . 3_565
O6 Nb3 O11 74.2(2) 2_665 3_565
O12 Nb3 O11 86.5(2) 2_665 3_565
O12 Nb3 O11 86.8(2) . 3_565
O13 Nb3 Nb50 105.3(2) . 2_665
O5 Nb3 Nb50 136.4(2) . 2_665
O6 Nb3 Nb50 47.6(2) 2_665 2_665
O12 Nb3 Nb50 38.76(18) 2_665 2_665
O12 Nb3 Nb50 122.02(17) . 2_665
O11 Nb3 Nb50 75.27(14) 3_565 2_665
O13 Nb3 Nb50 106.1(2) . .
O5 Nb3 Nb50 47.8(2) . .
O6 Nb3 Nb50 137.0(2) 2_665 .
O12 Nb3 Nb50 121.78(17) 2_665 .
O12 Nb3 Nb50 38.53(17) . .
O11 Nb3 Nb50 75.74(14) 3_565 .
Nb50 Nb3 Nb50 145.83(9) 2_665 .
O13 Nb3 Rb5 48.7(2) . 4_666
O5 Nb3 Rb5 92.5(2) . 4_666
O6 Nb3 Rb5 148.33(18) 2_665 4_666
O12 Nb3 Rb5 97.75(17) 2_665 4_666
O12 Nb3 Rb5 51.26(17) . 4_666
O11 Nb3 Rb5 137.18(13) 3_565 4_666
Nb50 Nb3 Rb5 130.81(6) 2_665 4_666
Nb50 Nb3 Rb5 65.84(6) . 4_666
O13 Nb3 Rb5 60.0(2) . .
O5 Nb3 Rb5 46.84(19) . .
O6 Nb3 Rb5 79.7(2) 2_665 .
O12 Nb3 Rb5 152.07(17) 2_665 .
O12 Nb3 Rb5 114.01(17) . .
O11 Nb3 Rb5 112.27(13) 3_565 .
Nb50 Nb3 Rb5 123.87(6) 2_665 .
Nb50 Nb3 Rb5 84.02(6) . .
Rb5 Nb3 Rb5 82.60(3) 4_666 .
O13 Nb3 Rb5 53.0(2) . 5_566
O5 Nb3 Rb5 153.64(17) . 5_566
O6 Nb3 Rb5 92.52(19) 2_665 5_566
O12 Nb3 Rb5 46.36(17) 2_665 5_566
O12 Nb3 Rb5 95.78(17) . 5_566
O11 Nb3 Rb5 132.24(13) 3_565 5_566
Nb50 Nb3 Rb5 63.06(5) 2_665 5_566
Nb50 Nb3 Rb5 130.46(6) . 5_566
Rb5 Nb3 Rb5 69.20(5) 4_666 5_566
Rb5 Nb3 Rb5 109.93(4) . 5_566
O13 Nb3 Rb40 86.4(2) . 2_665
O5 Nb3 Rb40 135.2(2) . 2_665
O6 Nb3 Rb40 41.2(2) 2_665 2_665
O12 Nb3 Rb40 50.15(17) 2_665 2_665
O12 Nb3 Rb40 136.50(17) . 2_665
O11 Nb3 Rb40 92.59(13) 3_565 2_665
Nb50 Nb3 Rb40 21.09(6) 2_665 2_665
Nb50 Nb3 Rb40 166.85(6) . 2_665
Rb5 Nb3 Rb40 122.62(4) 4_666 2_665
Rb5 Nb3 Rb40 106.36(4) . 2_665
Rb5 Nb3 Rb40 54.26(3) 5_566 2_665
O4 Nb4 O1 101.1(3) . .
O4 Nb4 O2 98.6(3) . .
O1 Nb4 O2 87.9(2) . .
O4 Nb4 O3 98.7(3) . .
O1 Nb4 O3 92.2(2) . .
O2 Nb4 O3 162.4(2) . .
O4 Nb4 O6 98.4(3) . .
O1 Nb4 O6 159.9(3) . .
O2 Nb4 O6 84.5(3) . .
O3 Nb4 O6 89.6(3) . .
O4 Nb4 O11 170.1(2) . 2_665
O1 Nb4 O11 87.3(2) . 2_665
O2 Nb4 O11 86.8(2) . 2_665
O3 Nb4 O11 75.6(2) . 2_665
O6 Nb4 O11 73.8(2) . 2_665
O4 Nb4 Nb50 104.2(2) . .
O1 Nb4 Nb50 122.09(18) . .
O2 Nb4 Nb50 37.59(17) . .
O3 Nb4 Nb50 132.92(17) . .
O6 Nb4 Nb50 47.1(2) . .
O11 Nb4 Nb50 75.04(14) 2_665 .
O4 Nb4 Rb3 60.1(2) . .
O1 Nb4 Rb3 57.61(17) . .
O2 Nb4 Rb3 59.69(16) . .
O3 Nb4 Rb3 133.78(17) . .
O6 Nb4 Rb3 131.2(2) . .
O11 Nb4 Rb3 129.64(14) 2_665 .
Nb50 Nb4 Rb3 93.20(6) . .
O4 Nb4 Rb40 79.3(2) . .
O1 Nb4 Rb40 132.10(18) . .
O2 Nb4 Rb40 45.70(16) . .
O3 Nb4 Rb40 135.48(17) . .
O6 Nb4 Rb40 47.8(2) . .
O11 Nb4 Rb40 98.95(13) 2_665 .
Nb50 Nb4 Rb40 25.18(6) . .
Rb3 Nb4 Rb40 83.96(4) . .
O4 Nb4 Rb28 36.8(2) . .
O1 Nb4 Rb28 125.2(2) . .
O2 Nb4 Rb28 73.21(18) . .
O3 Nb4 Rb28 120.14(18) . .
O6 Nb4 Rb28 69.9(2) . .
O11 Nb4 Rb28 139.78(16) 2_665 .
Nb50 Nb4 Rb28 67.80(9) . .
Rb3 Nb4 Rb28 68.69(10) . .
Rb40 Nb4 Rb28 42.66(9) . .
O4 Nb4 Rb50 86.9(2) . 3_565
O1 Nb4 Rb50 48.58(17) . 3_565
O2 Nb4 Rb50 136.12(16) . 3_565
O3 Nb4 Rb50 48.61(17) . 3_565
O6 Nb4 Rb50 138.0(2) . 3_565
O11 Nb4 Rb50 95.03(13) 2_665 3_565
Nb50 Nb4 Rb50 167.50(6) . 3_565
Rb3 Nb4 Rb50 87.33(3) . 3_565
Rb40 Nb4 Rb50 166.02(4) . 3_565
Rb28 Nb4 Rb50 123.65(9) . 3_565
O20 Rb1 O20 119.10(5) 2_665 3_565
O20 Rb1 O20 119.10(5) 2_665 .
O20 Rb1 O20 119.10(5) 3_565 .
O20 Rb1 O21 71.0(2) 2_665 5_565
O20 Rb1 O21 78.3(2) 3_565 5_565
O20 Rb1 O21 137.6(2) . 5_565
O20 Rb1 O21 137.6(2) 2_665 6
O20 Rb1 O21 71.0(2) 3_565 6
O20 Rb1 O21 78.3(2) . 6
O21 Rb1 O21 71.5(2) 5_565 6
O20 Rb1 O21 78.3(2) 2_665 4_665
O20 Rb1 O21 137.6(2) 3_565 4_665
O20 Rb1 O21 71.0(2) . 4_665
O21 Rb1 O21 71.5(2) 5_565 4_665
O21 Rb1 O21 71.5(2) 6 4_665
O20 Rb1 O7 53.63(18) 2_665 2_665
O20 Rb1 O7 96.49(19) 3_565 2_665
O20 Rb1 O7 103.57(18) . 2_665
O21 Rb1 O7 112.86(17) 5_565 2_665
O21 Rb1 O7 166.08(17) 6 2_665
O21 Rb1 O7 122.26(17) 4_665 2_665
O20 Rb1 O7 96.49(19) 2_665 .
O20 Rb1 O7 103.57(19) 3_565 .
O20 Rb1 O7 53.63(18) . .
O21 Rb1 O7 166.08(17) 5_565 .
O21 Rb1 O7 122.26(17) 6 .
O21 Rb1 O7 112.86(17) 4_665 .
O7 Rb1 O7 53.35(17) 2_665 .
O20 Rb1 O7 103.57(19) 2_665 3_565
O20 Rb1 O7 53.63(18) 3_565 3_565
O20 Rb1 O7 96.49(19) . 3_565
O21 Rb1 O7 122.26(17) 5_565 3_565
O21 Rb1 O7 112.86(17) 6 3_565
O21 Rb1 O7 166.08(17) 4_665 3_565
O7 Rb1 O7 53.35(17) 2_665 3_565
O7 Rb1 O7 53.35(17) . 3_565
O20 Rb1 Nb1 67.60(15) 2_665 2_665
O20 Rb1 Nb1 113.47(15) 3_565 2_665
O20 Rb1 Nb1 74.49(16) . 2_665
O21 Rb1 Nb1 137.37(14) 5_565 2_665
O21 Rb1 Nb1 150.70(13) 6 2_665
O21 Rb1 Nb1 108.89(14) 4_665 2_665
O7 Rb1 Nb1 29.24(10) 2_665 2_665
O7 Rb1 Nb1 29.19(10) . 2_665
O7 Rb1 Nb1 60.46(11) 3_565 2_665
O20 Rb1 Nb1 74.49(16) 2_665 3_565
O20 Rb1 Nb1 67.60(15) 3_565 3_565
O20 Rb1 Nb1 113.47(15) . 3_565
O21 Rb1 Nb1 108.89(14) 5_565 3_565
O21 Rb1 Nb1 137.37(14) 6 3_565
O21 Rb1 Nb1 150.70(13) 4_665 3_565
O7 Rb1 Nb1 29.19(10) 2_665 3_565
O7 Rb1 Nb1 60.46(11) . 3_565
O7 Rb1 Nb1 29.24(10) 3_565 3_565
Nb1 Rb1 Nb1 50.04(2) 2_665 3_565
O20 Rb1 Nb1 113.47(15) 2_665 .
O20 Rb1 Nb1 74.49(16) 3_565 .
O20 Rb1 Nb1 67.60(15) . .
O21 Rb1 Nb1 150.70(13) 5_565 .
O21 Rb1 Nb1 108.89(14) 6 .
O21 Rb1 Nb1 137.37(14) 4_665 .
O7 Rb1 Nb1 60.46(10) 2_665 .
O7 Rb1 Nb1 29.24(10) . .
O7 Rb1 Nb1 29.19(10) 3_565 .
Nb1 Rb1 Nb1 50.04(2) 2_665 .
Nb1 Rb1 Nb1 50.04(2) 3_565 .
O22 Rb3 O21 91.4(2) 3 .
O22 Rb3 O9 118.9(2) 3 .
O21 Rb3 O9 117.60(17) . .
O22 Rb3 O20 117.4(3) 3 4_665
O21 Rb3 O20 66.07(19) . 4_665
O9 Rb3 O20 51.71(17) . 4_665
O22 Rb3 O1 122.4(2) 3 .
O21 Rb3 O1 145.42(17) . .
O9 Rb3 O1 54.69(15) . .
O20 Rb3 O1 99.71(18) 4_665 .
O22 Rb3 O10 172.0(2) 3 .
O21 Rb3 O10 96.20(16) . .
O9 Rb3 O10 55.05(15) . .
O20 Rb3 O10 64.05(18) 4_665 .
O1 Rb3 O10 50.37(15) . .
O22 Rb3 O2 130.3(2) 3 .
O21 Rb3 O2 103.83(17) . .
O9 Rb3 O2 95.43(15) . .
O20 Rb3 O2 111.99(19) 4_665 .
O1 Rb3 O2 50.36(15) . .
O10 Rb3 O2 49.94(15) . .
O22 Rb3 O14 134.4(2) 3 .
O21 Rb3 O14 52.68(17) . .
O9 Rb3 O14 103.92(16) . .
O20 Rb3 O14 76.61(19) 4_665 .
O1 Rb3 O14 94.26(15) . .
O10 Rb3 O14 53.37(15) . .
O2 Rb3 O14 53.61(15) . .
O22 Rb3 O4 83.2(2) 3 .
O21 Rb3 O4 135.28(18) . .
O9 Rb3 O4 103.43(15) . .
O20 Rb3 O4 152.51(18) 4_665 .
O1 Rb3 O4 52.80(15) . .
O10 Rb3 O4 92.98(15) . .
O2 Rb3 O4 52.74(15) . .
O14 Rb3 O4 102.50(16) . .
O22 Rb3 O24 88.2(3) 3 3
O21 Rb3 O24 56.3(3) . 3
O9 Rb3 O24 152.9(3) . 3
O20 Rb3 O24 117.1(3) 4_665 3
O1 Rb3 O24 113.1(2) . 3
O10 Rb3 O24 98.1(3) . 3
O2 Rb3 O24 64.2(2) . 3
O14 Rb3 O24 50.0(3) . 3
O4 Rb3 O24 79.1(3) . 3
O22 Rb3 O25 73.9(4) 3 .
O21 Rb3 O25 134.2(3) . .
O9 Rb3 O25 46.8(4) . .
O20 Rb3 O25 82.5(3) 4_665 .
O1 Rb3 O25 69.1(4) . .
O10 Rb3 O25 98.9(4) . .
O2 Rb3 O25 118.9(3) . .
O14 Rb3 O25 150.7(4) . .
O4 Rb3 O25 86.8(2) . .
O24 Rb3 O25 158.4(4) 3 .
O22 Rb3 Nb1 139.4(2) 3 .
O21 Rb3 Nb1 122.85(13) . .
O9 Rb3 Nb1 28.89(11) . .
O20 Rb3 Nb1 67.06(14) 4_665 .
O1 Rb3 Nb1 32.65(10) . .
O10 Rb3 Nb1 32.81(10) . .
O2 Rb3 Nb1 66.55(10) . .
O14 Rb3 Nb1 86.17(11) . .
O4 Rb3 Nb1 85.45(11) . .
O24 Rb3 Nb1 127.5(2) 3 .
O25 Rb3 Nb1 66.7(4) . .
Nb50 Rb40 O13 109.89(17) . 4_666
Nb50 Rb40 Rb28 114.36(14) . .
O13 Rb40 Rb28 134.01(17) 4_666 .
Nb50 Rb40 O2 37.16(14) . .
O13 Rb40 O2 127.77(18) 4_666 .
Rb28 Rb40 O2 84.73(16) . .
Nb50 Rb40 O6 46.44(15) . .
O13 Rb40 O6 142.61(19) 4_666 .
Rb28 Rb40 O6 80.75(16) . .
O2 Rb40 O6 55.53(17) . .
Nb50 Rb40 O23 123.6(3) . 5_556
O13 Rb40 O23 68.8(2) 4_666 5_556
Rb28 Rb40 O23 95.8(3) . 5_556
O2 Rb40 O23 154.2(3) . 5_556
O6 Rb40 O23 99.0(2) . 5_556
Nb50 Rb40 O24 108.2(2) . 3
O13 Rb40 O24 94.6(5) 4_666 3
Rb28 Rb40 O24 60.5(4) . 3
O2 Rb40 O24 74.2(3) . 3
O6 Rb40 O24 118.8(4) . 3
O23 Rb40 O24 128.2(3) 5_556 3
Nb50 Rb40 O5 43.00(15) . .
O13 Rb40 O5 75.31(17) 4_666 .
Rb28 Rb40 O5 133.63(17) . .
O2 Rb40 O5 53.59(16) . .
O6 Rb40 O5 89.39(18) . .
O23 Rb40 O5 130.6(3) 5_556 .
O24 Rb40 O5 86.6(3) 3 .
Nb50 Rb40 O12 26.72(14) . .
O13 Rb40 O12 93.69(17) 4_666 .
Rb28 Rb40 O12 132.06(15) . .
O2 Rb40 O12 63.87(16) . .
O6 Rb40 O12 51.92(16) . .
O23 Rb40 O12 98.4(3) 5_556 .
O24 Rb40 O12 132.3(2) 3 .
O5 Rb40 O12 50.78(16) . .
Nb50 Rb40 O23 164.0(2) . 3
O13 Rb40 O23 84.4(2) 4_666 3
Rb28 Rb40 O23 50.3(2) . 3
O2 Rb40 O23 127.9(2) . 3
O6 Rb40 O23 124.8(3) . 3
O23 Rb40 O23 67.6(4) 5_556 3
O24 Rb40 O23 62.0(3) 3 3
O5 Rb40 O23 141.0(3) . 3
O12 Rb40 O23 165.7(2) . 3
Nb50 Rb40 Rb5 76.81(11) . 4_666
O13 Rb40 Rb5 58.92(13) 4_666 4_666
Rb28 Rb40 Rb5 143.66(15) . 4_666
O2 Rb40 Rb5 113.91(13) . 4_666
O6 Rb40 Rb5 85.00(13) . 4_666
O23 Rb40 Rb5 53.7(3) 5_556 4_666
O24 Rb40 Rb5 152.2(5) 3 4_666
O5 Rb40 Rb5 79.04(12) . 4_666
O12 Rb40 Rb5 50.27(11) . 4_666
O23 Rb40 Rb5 118.03(18) 3 4_666
Nb50 Rb40 Nb4 45.24(9) . .
O13 Rb40 Nb4 154.13(14) 4_666 .
Rb28 Rb40 Nb4 69.23(10) . .
O2 Rb40 Nb4 29.86(12) . .
O6 Rb40 Nb4 30.73(12) . .
O23 Rb40 Nb4 127.27(19) 5_556 .
O24 Rb40 Nb4 89.0(4) 3 .
O5 Rb40 Nb4 79.35(12) . .
O12 Rb40 Nb4 65.74(11) . .
O23 Rb40 Nb4 119.5(2) 3 .
Rb5 Rb40 Nb4 111.17(5) 4_666 .
O4 Rb28 O23 166.8(4) . 3
O4 Rb28 Rb40 90.9(2) . .
O23 Rb28 Rb40 76.9(3) 3 .
O4 Rb28 Rb28 111.76(19) . 3
O23 Rb28 Rb28 81.4(4) 3 3
Rb40 Rb28 Rb28 152.16(12) . 3
O4 Rb28 Rb28 68.5(2) . 2
O23 Rb28 Rb28 121.6(3) 3 2
Rb40 Rb28 Rb28 118.8(3) . 2
Rb28 Rb28 Rb28 60.000(1) 3 2
O4 Rb28 O24 98.0(3) . 3
O23 Rb28 O24 72.4(4) 3 3
Rb40 Rb28 O24 63.6(3) . 3
Rb28 Rb28 O24 125.3(3) 3 3
Rb28 Rb28 O24 165.9(3) 2 3
O4 Rb28 O4 100.4(3) . 3
O23 Rb28 O4 86.5(3) 3 3
Rb40 Rb28 O4 140.8(2) . 3
Rb28 Rb28 O4 53.11(18) 3 3
Rb28 Rb28 O4 100.13(18) 2 3
O24 Rb28 O4 77.7(3) 3 3
O4 Rb28 O26 126.3(2) . .
O23 Rb28 O26 59.3(3) 3 .
Rb40 Rb28 O26 88.75(17) . .
Rb28 Rb28 O26 65.06(7) 3 .
Rb28 Rb28 O26 65.06(7) 2 .
O24 Rb28 O26 128.8(4) 3 .
O4 Rb28 O26 112.84(18) 3 .
O4 Rb28 Nb50 66.73(17) . .
O23 Rb28 Nb50 100.9(3) 3 .
Rb40 Rb28 Nb50 24.17(7) . .
Rb28 Rb28 Nb50 164.8(2) 3 .
Rb28 Rb28 Nb50 107.2(2) 2 .
O24 Rb28 Nb50 69.2(2) 3 .
O4 Rb28 Nb50 141.6(2) 3 .
O26 Rb28 Nb50 103.02(16) . .
O4 Rb28 Nb4 22.95(14) . .
O23 Rb28 Nb4 144.9(3) 3 .
Rb40 Rb28 Nb4 68.10(10) . .
Rb28 Rb28 Nb4 132.42(17) 3 .
Rb28 Rb28 Nb4 79.2(2) 2 .
O24 Rb28 Nb4 89.7(2) 3 .
O4 Rb28 Nb4 119.6(2) 3 .
O26 Rb28 Nb4 120.28(17) . .
Nb50 Rb28 Nb4 43.98(7) . .
O4 Rb28 Rb3 48.33(17) . .
O23 Rb28 Rb3 125.2(3) 3 .
Rb40 Rb28 Rb3 88.24(13) . .
Rb28 Rb28 Rb3 118.72(10) 3 .
Rb28 Rb28 Rb3 111.84(11) 2 .
O24 Rb28 Rb3 54.1(3) 3 .
O4 Rb28 Rb3 72.72(17) 3 .
O26 Rb28 Rb3 173.75(16) . .
Nb50 Rb28 Rb3 72.34(9) . .
Nb4 Rb28 Rb3 53.47(7) . .
Rb40 Nb50 O2 107.1(2) . .
Rb40 Nb50 O12 127.9(2) . .
O2 Nb50 O12 125.0(3) . .
Rb40 Nb50 O6 97.2(2) . .
O2 Nb50 O6 85.8(3) . .
O12 Nb50 O6 85.4(3) . .
Rb40 Nb50 O5 103.4(2) . .
O2 Nb50 O5 84.7(3) . .
O12 Nb50 O5 84.9(3) . .
O6 Nb50 O5 159.1(3) . .
Rb40 Nb50 Nb3 122.35(13) . 3_565
O2 Nb50 Nb3 107.9(2) . 3_565
O12 Nb50 Nb3 42.64(18) . 3_565
O6 Nb50 Nb3 42.88(17) . 3_565
O5 Nb50 Nb3 124.06(19) . 3_565
Rb40 Nb50 Nb3 126.85(13) . .
O2 Nb50 Nb3 107.3(2) . .
O12 Nb50 Nb3 42.39(18) . .
O6 Nb50 Nb3 124.49(19) . .
O5 Nb50 Nb3 42.56(16) . .
Nb3 Nb50 Nb3 82.58(7) 3_565 .
Rb40 Nb50 Nb4 109.58(12) . .
O2 Nb50 Nb4 42.17(19) . .
O12 Nb50 Nb4 107.6(2) . .
O6 Nb50 Nb4 43.78(17) . .
O5 Nb50 Nb4 123.20(19) . .
Nb3 Nb50 Nb4 72.07(6) 3_565 .
Nb3 Nb50 Nb4 123.16(9) . .
Rb40 Nb50 Nb2 113.53(12) . .
O2 Nb50 Nb2 41.60(19) . .
O12 Nb50 Nb2 107.2(2) . .
O6 Nb50 Nb2 123.80(19) . .
O5 Nb50 Nb2 43.25(16) . .
Nb3 Nb50 Nb2 123.17(9) 3_565 .
Nb3 Nb50 Nb2 71.83(6) . .
Nb4 Nb50 Nb2 80.98(7) . .
Rb40 Nb50 Rb5 75.75(10) . 4_666
O2 Nb50 Rb5 175.6(2) . 4_666
O12 Nb50 Rb5 52.43(19) . 4_666
O6 Nb50 Rb5 97.26(18) . 4_666
O5 Nb50 Rb5 91.37(18) . 4_666
Nb3 Nb50 Rb5 72.64(6) 3_565 4_666
Nb3 Nb50 Rb5 68.31(6) . 4_666
Nb4 Nb50 Rb5 140.52(8) . 4_666
Nb2 Nb50 Rb5 134.32(8) . 4_666
Rb40 Nb50 Rb28 41.47(11) . .
O2 Nb50 Rb28 74.7(2) . .
O12 Nb50 Rb28 147.7(2) . .
O6 Nb50 Rb28 69.56(19) . .
O5 Nb50 Rb28 125.2(2) . .
Nb3 Nb50 Rb28 110.63(11) 3_565 .
Nb3 Nb50 Rb28 165.62(11) . .
Nb4 Nb50 Rb28 68.22(9) . .
Nb2 Nb50 Rb28 103.74(12) . .
Rb5 Nb50 Rb28 109.29(11) 4_666 .
O21 Rb50 O10 89.38(17) 3_665 .
O21 Rb50 O7 144.07(18) 3_665 .
O10 Rb50 O7 55.41(15) . .
O21 Rb50 O3 65.34(17) 3_665 2_665
O10 Rb50 O3 56.33(15) . 2_665
O7 Rb50 O3 95.71(15) . 2_665
O21 Rb50 O22 89.1(2) 3_665 2_665
O10 Rb50 O22 130.0(2) . 2_665
O7 Rb50 O22 117.8(2) . 2_665
O3 Rb50 O22 78.0(2) 2_665 2_665
O21 Rb50 O1 120.20(17) 3_665 2_665
O10 Rb50 O1 65.71(15) . 2_665
O7 Rb50 O1 55.58(15) . 2_665
O3 Rb50 O1 55.45(15) 2_665 2_665
O22 Rb50 O1 72.2(2) 2_665 2_665
O21 Rb50 O20 74.9(2) 3_665 4_665
O10 Rb50 O20 66.90(18) . 4_665
O7 Rb50 O20 83.68(17) . 4_665
O3 Rb50 O20 108.45(18) 2_665 4_665
O22 Rb50 O20 157.4(2) 2_665 4_665
O1 Rb50 O20 129.60(18) 2_665 4_665
O21 Rb50 O9 99.80(17) 3_665 4_665
O10 Rb50 O9 127.03(15) . 4_665
O7 Rb50 O9 97.08(15) . 4_665
O3 Rb50 O9 165.14(15) 2_665 4_665
O22 Rb50 O9 102.5(2) 2_665 4_665
O1 Rb50 O9 139.13(15) 2_665 4_665
O20 Rb50 O9 65.66(18) 4_665 4_665
O21 Rb50 O20 137.79(19) 3_665 .
O10 Rb50 O20 92.07(18) . .
O7 Rb50 O20 48.95(16) . .
O3 Rb50 O20 144.11(16) 2_665 .
O22 Rb50 O20 120.5(3) 2_665 .
O1 Rb50 O20 98.47(16) 2_665 .
O20 Rb50 O20 67.1(2) 4_665 .
O9 Rb50 O20 48.13(16) 4_665 .
O21 Rb50 O25 136.1(3) 3_665 2_665
O10 Rb50 O25 128.5(2) . 2_665
O7 Rb50 O25 78.8(3) . 2_665
O3 Rb50 O25 114.0(4) 2_665 2_665
O22 Rb50 O25 51.0(5) 2_665 2_665
O1 Rb50 O25 69.6(3) 2_665 2_665
O20 Rb50 O25 135.3(5) 4_665 2_665
O9 Rb50 O25 76.0(4) 4_665 2_665
O20 Rb50 O25 70.4(5) . 2_665
O21 Rb50 Nb2 67.48(13) 3_665 .
O10 Rb50 Nb2 28.77(11) . .
O7 Rb50 Nb2 80.81(11) . .
O3 Rb50 Nb2 30.77(11) 2_665 .
O22 Rb50 Nb2 108.79(18) 2_665 .
O1 Rb50 Nb2 66.38(11) 2_665 .
O20 Rb50 Nb2 80.13(14) 4_665 .
O9 Rb50 Nb2 145.71(11) 4_665 .
O20 Rb50 Nb2 120.80(14) . .
O25 Rb50 Nb2 135.7(3) 2_665 .
O21 Rb50 Nb4 92.49(14) 3_665 2_665
O10 Rb50 Nb4 65.71(11) . 2_665
O7 Rb50 Nb4 80.01(11) . 2_665
O3 Rb50 Nb4 29.89(10) 2_665 2_665
O22 Rb50 Nb4 64.39(16) 2_665 2_665
O1 Rb50 Nb4 28.04(11) 2_665 2_665
O20 Rb50 Nb4 130.92(14) 4_665 2_665
O9 Rb50 Nb4 162.01(11) 4_665 2_665
O20 Rb50 Nb4 126.18(12) . 2_665
O25 Rb50 Nb4 86.0(4) 2_665 2_665
Nb2 Rb50 Nb4 51.76(2) . 2_665
Nb4 O1 Nb1 150.9(3) . .
Nb4 O1 Rb50 103.4(2) . 3_565
Nb1 O1 Rb50 102.2(2) . 3_565
Nb4 O1 Rb3 91.7(2) . .
Nb1 O1 Rb3 88.45(19) . .
Rb50 O1 Rb3 117.75(18) 3_565 .
Nb50 O2 Nb4 100.2(3) . .
Nb50 O2 Nb2 101.3(3) . .
Nb4 O2 Nb2 145.7(3) . .
Nb50 O2 Rb40 35.74(14) . .
Nb4 O2 Rb40 104.4(2) . .
Nb2 O2 Rb40 108.7(2) . .
Nb50 O2 Rb3 149.1(3) . .
Nb4 O2 Rb3 87.83(19) . .
Nb2 O2 Rb3 87.30(19) . .
Rb40 O2 Rb3 113.37(19) . .
Nb4 O3 Nb2 116.6(3) . 3_565
Nb4 O3 Rb50 101.5(2) . 3_565
Nb2 O3 Rb50 98.7(2) 3_565 3_565
Nb4 O4 Rb28 120.2(3) . .
Nb4 O4 Rb28 124.5(3) . 2
Rb28 O4 Rb28 58.4(3) . 2
Nb4 O4 Rb3 91.6(2) . .
Rb28 O4 Rb3 92.7(2) . .
Rb28 O4 Rb3 141.1(2) 2 .
Nb3 O5 Nb2 119.0(3) . .
Nb3 O5 Nb50 89.6(3) . .
Nb2 O5 Nb50 89.6(3) . .
Nb3 O5 Rb5 102.7(2) . .
Nb2 O5 Rb5 122.9(3) . .
Nb50 O5 Rb5 130.0(3) . .
Nb3 O5 Rb40 110.8(3) . .
Nb2 O5 Rb40 100.7(3) . .
Nb50 O5 Rb40 33.63(13) . .
Rb5 O5 Rb40 98.54(18) . .
Nb3 O6 Nb4 118.0(3) 3_565 .
Nb3 O6 Nb50 89.5(3) 3_565 .
Nb4 O6 Nb50 89.1(3) . .
Nb3 O6 Rb40 112.5(3) 3_565 .
Nb4 O6 Rb40 101.5(3) . .
Nb50 O6 Rb40 36.37(13) . .
Nb1 O7 Nb1 117.0(3) 2_665 .
Nb1 O7 Rb50 103.9(2) 2_665 .
Nb1 O7 Rb50 103.2(2) . .
Nb1 O7 Rb1 100.4(2) 2_665 .
Nb1 O7 Rb1 100.3(2) . .
Rb50 O7 Rb1 133.24(19) . .
Ge1 O8 Nb1 122.73(19) . .
Ge1 O8 Nb1 122.73(19) . 3_565
Nb1 O8 Nb1 93.5(3) . 3_565
Ge1 O8 Nb1 122.73(19) . 2_665
Nb1 O8 Nb1 93.5(3) . 2_665
Nb1 O8 Nb1 93.5(3) 3_565 2_665
Nb1 O9 Rb3 94.0(2) . .
Nb1 O9 Rb50 147.7(3) . 4_665
Rb3 O9 Rb50 115.79(18) . 4_665
Nb2 O10 Nb1 152.5(3) . .
Nb2 O10 Rb50 102.2(2) . .
Nb1 O10 Rb50 103.2(2) . .
Nb2 O10 Rb3 91.1(2) . .
Nb1 O10 Rb3 88.27(19) . .
Rb50 O10 Rb3 113.75(18) . .
Ge1 O11 Nb4 123.2(3) . 3_565
Ge1 O11 Nb2 122.4(3) . 2_665
Nb4 O11 Nb2 92.30(19) 3_565 2_665
Ge1 O11 Nb3 123.3(3) . 2_665
Nb4 O11 Nb3 93.70(19) 3_565 2_665
Nb2 O11 Nb3 93.51(19) 2_665 2_665
Nb50 O12 Nb3 98.6(3) . 3_565
Nb50 O12 Nb3 99.1(3) . .
Nb3 O12 Nb3 149.5(3) 3_565 .
Nb50 O12 Rb5 98.2(2) . 4_666
Nb3 O12 Rb5 104.6(2) 3_565 4_666
Nb3 O12 Rb5 97.2(2) . 4_666
Nb50 O12 Rb40 25.40(13) . .
Nb3 O12 Rb40 101.6(2) 3_565 .
Nb3 O12 Rb40 105.0(2) . .
Rb5 O12 Rb40 72.96(13) 4_666 .
Nb3 O13 Rb40 152.0(3) . 4_666
Nb3 O13 Rb5 104.5(3) . 4_666
Rb40 O13 Rb5 102.83(19) 4_666 4_666
Nb3 O13 Rb5 101.2(2) . 5_566
Rb40 O13 Rb5 84.12(16) 4_666 5_566
Rb5 O13 Rb5 91.03(17) 4_666 5_566
Nb3 O13 Rb5 92.4(2) . .
Rb40 O13 Rb5 74.01(15) 4_666 .
Rb5 O13 Rb5 106.76(18) 4_666 .
Rb5 O13 Rb5 154.2(2) 5_566 .
Nb2 O14 Rb3 90.7(2) . .
Rb1 O20 Rb50 92.6(2) . 4_665
Rb1 O20 Rb3 110.5(2) . 4_665
Rb50 O20 Rb3 111.2(2) 4_665 4_665
Rb1 O20 Rb50 123.3(2) . .
Rb50 O20 Rb50 112.9(2) 4_665 .
Rb3 O20 Rb50 105.9(2) 4_665 .
Rb1 O21 Rb50 93.8(2) 4_665 2_655
Rb1 O21 Rb3 111.8(2) 4_665 .
Rb50 O21 Rb3 84.33(18) 2_655 .
Rb3 O22 Rb50 87.4(3) 2 3_565
Rb28 O23 Rb40 156.3(4) 2 6_556
Rb28 O23 Rb5 110.6(5) 2 3_565
Rb40 O23 Rb5 75.0(3) 6_556 3_565
Rb28 O23 Rb40 52.9(2) 2 2
Rb40 O23 Rb40 109.5(3) 6_556 2
Rb5 O23 Rb40 76.4(3) 3_565 2
Rb28 O24 Rb5 106.6(3) 2 3_565
Rb28 O24 Rb40 56.0(3) 2 2
Rb5 O24 Rb40 84.1(4) 3_565 2
Rb28 O24 Rb3 82.6(5) 2 2
Rb5 O24 Rb3 170.7(6) 3_565 2
Rb40 O24 Rb3 100.9(4) 2 2
Rb3 O25 Rb50 96.3(3) . 3_565
Rb28 O26 Rb28 49.88(15) 6_556 5_556
Rb28 O26 Rb28 49.88(15) 6_556 4_556
Rb28 O26 Rb28 49.88(15) 5_556 4_556
Rb28 O26 Rb28 130.12(15) 6_556 .
Rb28 O26 Rb28 130.12(15) 5_556 .
Rb28 O26 Rb28 180.0 4_556 .
Rb28 O26 Rb28 180.0 6_556 3
Rb28 O26 Rb28 130.12(15) 5_556 3
Rb28 O26 Rb28 130.12(15) 4_556 3
Rb28 O26 Rb28 49.88(15) . 3
Rb28 O26 Rb28 130.12(15) 6_556 2
Rb28 O26 Rb28 180.0 5_556 2
Rb28 O26 Rb28 130.12(15) 4_556 2
Rb28 O26 Rb28 49.88(15) . 2
Rb28 O26 Rb28 49.88(15) 3 2
Rb5 O27 Rb5 88.5(5) 3_665 2_655
Rb5 O27 Rb5 88.5(5) 3_665 .
Rb5 O27 Rb5 88.5(5) 2_655 .
O5 Rb5 O13 77.44(19) . 4_666
O5 Rb5 O12 130.78(18) . 4_666
O13 Rb5 O12 58.29(16) 4_666 4_666
O5 Rb5 O24 86.4(3) . 2_665
O13 Rb5 O24 154.4(3) 4_666 2_665
O12 Rb5 O24 142.5(2) 4_666 2_665
O5 Rb5 O23 90.9(2) . 2_665
O13 Rb5 O23 131.4(2) 4_666 2_665
O12 Rb5 O23 102.2(2) 4_666 2_665
O24 Rb5 O23 67.7(4) 2_665 2_665
O5 Rb5 O27 93.8(3) . .
O13 Rb5 O27 92.0(2) 4_666 .
O12 Rb5 O27 107.2(4) 4_666 .
O24 Rb5 O27 69.2(4) 2_665 .
O23 Rb5 O27 136.2(3) 2_665 .
O5 Rb5 O13 173.66(18) . 6_656
O13 Rb5 O13 108.9(2) 4_666 6_656
O12 Rb5 O13 54.78(15) 4_666 6_656
O24 Rb5 O13 87.9(2) 2_665 6_656
O23 Rb5 O13 84.5(2) 2_665 6_656
O27 Rb5 O13 86.6(2) . 6_656
O5 Rb5 O13 55.44(16) . .
O13 Rb5 O13 73.24(18) 4_666 .
O12 Rb5 O13 89.62(15) 4_666 .
O24 Rb5 O13 113.4(3) 2_665 .
O23 Rb5 O13 61.8(2) 2_665 .
O27 Rb5 O13 147.69(19) . .
O13 Rb5 O13 125.14(15) 6_656 .
O5 Rb5 Rb40 102.37(13) . 4_666
O13 Rb5 Rb40 84.96(13) 4_666 4_666
O12 Rb5 Rb40 56.77(12) 4_666 4_666
O24 Rb5 Rb40 118.1(3) 2_665 4_666
O23 Rb5 Rb40 51.3(2) 2_665 4_666
O27 Rb5 Rb40 162.5(3) . 4_666
O13 Rb5 Rb40 78.11(11) 6_656 4_666
O13 Rb5 Rb40 47.07(11) . 4_666
O5 Rb5 Nb50 117.66(14) . 4_666
O13 Rb5 Nb50 68.70(12) 4_666 4_666
O12 Rb5 Nb50 29.41(12) 4_666 4_666
O24 Rb5 Nb50 136.9(3) 2_665 4_666
O23 Rb5 Nb50 76.2(2) 2_665 4_666
O27 Rb5 Nb50 136.5(3) . 4_666
O13 Rb5 Nb50 65.45(11) 6_656 4_666
O13 Rb5 Nb50 65.21(11) . 4_666
Rb40 Rb5 Nb50 27.44(5) 4_666 4_666
O5 Rb5 Nb3 101.70(15) . 4_666
O13 Rb5 Nb3 26.82(11) 4_666 4_666
O12 Rb5 Nb3 31.54(11) 4_666 4_666
O24 Rb5 Nb3 168.4(3) 2_665 4_666
O23 Rb5 Nb3 119.9(2) 2_665 4_666
O27 Rb5 Nb3 101.7(3) . 4_666
O13 Rb5 Nb3 84.39(11) 6_656 4_666
O13 Rb5 Nb3 78.20(11) . 4_666
Rb40 Rb5 Nb3 68.62(4) 4_666 4_666
Nb50 Rb5 Nb3 45.85(4) 4_666 4_666
O5 Rb5 Nb3 30.48(12) . .
O13 Rb5 Nb3 82.30(12) 4_666 .
O12 Rb5 Nb3 115.90(12) 4_666 .
O24 Rb5 Nb3 93.8(3) 2_665 .
O23 Rb5 Nb3 66.70(18) 2_665 .
O27 Rb5 Nb3 124.0(3) . .
O13 Rb5 Nb3 147.80(12) 6_656 .
O13 Rb5 Nb3 27.61(10) . .
Rb40 Rb5 Nb3 72.81(4) 4_666 .
Nb50 Rb5 Nb3 92.83(5) 4_666 .
Nb3 Rb5 Nb3 97.40(3) 4_666 .

loop_
_geom_bond_atom_site_label_1
_geom_bond_atom_site_label_2
_geom_bond_distance
_geom_bond_site_symmetry_2
Ge1 O11 1.756(5) 3_565
Ge1 O11 1.756(5) 2_665
Ge1 O11 1.756(5) .
Ge1 O8 1.771(9) .
Nb1 O9 1.789(6) .
Nb1 O7 1.987(6) 3_565
Nb1 O7 1.990(6) .
Nb1 O1 1.994(6) .
Nb1 O10 2.003(6) .
Nb1 O8 2.327(5) .
Nb1 Rb3 3.6952(13) .
Nb1 Rb50 3.9666(12) .
Nb1 Rb50 3.9808(12) 3_565
Nb1 Rb1 4.0076(15) .
Nb2 O14 1.797(6) .
Nb2 O10 1.911(6) .
Nb2 O3 2.009(6) 2_665
Nb2 O2 2.012(6) .
Nb2 O5 2.036(6) .
Nb2 O11 2.382(5) 3_565
Nb2 Nb50 2.972(3) .
Nb2 Rb3 3.7300(13) .
Nb2 Rb50 3.8803(12) .
Nb2 Rb40 4.0202(19) .
Nb2 Rb5 4.3176(15) .
Nb3 O13 1.774(6) .
Nb3 O5 1.988(6) .
Nb3 O6 1.993(6) 2_665
Nb3 O12 2.006(6) 2_665
Nb3 O12 2.007(6) .
Nb3 O11 2.379(5) 3_565
Nb3 Nb50 2.928(3) 2_665
Nb3 Nb50 2.939(3) .
Nb3 Rb5 3.8062(14) 4_666
Nb3 Rb5 3.8234(15) .
Nb3 Rb5 4.0015(14) 5_566
Nb3 Rb40 4.153(2) 2_665
Nb4 O4 1.781(6) .
Nb4 O1 1.911(6) .
Nb4 O2 2.014(6) .
Nb4 O3 2.012(6) .
Nb4 O6 2.043(6) .
Nb4 O11 2.363(5) 2_665
Nb4 Nb50 2.952(3) .
Nb4 Rb3 3.7469(13) .
Nb4 Rb40 3.9168(18) .
Nb4 Rb28 3.947(5) .
Nb4 Rb50 3.9562(12) 3_565
Rb1 O20 2.900(7) 2_665
Rb1 O20 2.900(7) 3_565
Rb1 O20 2.900(7) .
Rb1 O21 2.952(7) 5_565
Rb1 O21 2.952(7) 6
Rb1 O21 2.952(7) 4_665
Rb1 O7 3.140(6) 2_665
Rb1 O7 3.140(6) .
Rb1 O7 3.140(6) 3_565
Rb1 Nb1 4.0075(15) 2_665
Rb1 Nb1 4.0075(15) 3_565
Rb3 O22 2.834(10) 3
Rb3 O21 3.069(7) .
Rb3 O9 3.112(6) .
Rb3 O20 3.166(8) 4_665
Rb3 O1 3.165(6) .
Rb3 O10 3.166(6) .
Rb3 O2 3.237(6) .
Rb3 O14 3.245(6) .
Rb3 O4 3.248(6) .
Rb3 O24 3.546(18) 3
Rb3 O25 3.55(2) .
Rb40 Nb50 1.769(3) .
Rb40 O13 2.834(6) 4_666
Rb40 Rb28 2.861(6) .
Rb40 O2 2.895(6) .
Rb40 O6 2.959(7) .
Rb40 O23 3.007(11) 5_556
Rb40 O24 3.091(11) 3
Rb40 O5 3.107(8) .
Rb40 O12 3.255(6) .
Rb40 O23 3.495(11) 3
Rb40 Rb5 3.721(2) 4_666
Rb28 O4 2.738(8) .
Rb28 O23 2.761(12) 3
Rb28 Rb28 2.915(9) 3
Rb28 Rb28 2.915(9) 2
Rb28 O24 3.00(2) 3
Rb28 O4 3.185(9) 3
Rb28 O26 3.456(6) .
Rb28 Nb50 3.935(6) .
Nb50 O2 1.830(6) .
Nb50 O12 1.854(6) .
Nb50 O6 2.162(8) .
Nb50 O5 2.178(8) .
Nb50 Nb3 2.928(3) 3_565
Nb50 Rb5 3.738(3) 4_666
Rb50 O21 2.983(7) 3_665
Rb50 O10 2.998(6) .
Rb50 O7 3.006(6) .
Rb50 O3 3.029(6) 2_665
Rb50 O22 3.044(10) 2_665
Rb50 O1 3.050(6) 2_665
Rb50 O20 3.092(9) 4_665
Rb50 O9 3.172(6) 4_665
Rb50 O20 3.501(8) .
Rb50 O25 3.60(2) 2_665
Rb50 Nb4 3.9563(12) 2_665
O1 Rb50 3.050(6) 3_565
O3 Nb2 2.009(6) 3_565
O3 Rb50 3.029(6) 3_565
O4 Rb28 3.185(9) 2
O5 Rb5 2.859(7) .
O6 Nb3 1.993(6) 3_565
O7 Nb1 1.987(6) 2_665
O8 Nb1 2.327(5) 3_565
O8 Nb1 2.327(5) 2_665
O9 Rb50 3.172(6) 4_665
O11 Nb4 2.363(5) 3_565
O11 Nb2 2.381(5) 2_665
O11 Nb3 2.379(5) 2_665
O12 Nb3 2.006(6) 3_565
O12 Rb5 2.993(6) 4_666
O13 Rb40 2.834(6) 4_666
O13 Rb5 2.953(6) 4_666
O13 Rb5 3.258(6) 5_566
O13 Rb5 3.315(6) .
O20 Rb50 3.092(9) 4_665
O20 Rb3 3.166(8) 4_665
O21 Rb1 2.952(7) 4_665
O21 Rb50 2.983(7) 2_655
O22 Rb3 2.834(10) 2
O22 Rb50 3.044(10) 3_565
O23 Rb28 2.761(12) 2
O23 Rb40 3.007(11) 6_556
O23 Rb5 3.104(15) 3_565
O23 Rb40 3.495(11) 2
O24 Rb28 3.00(2) 2
O24 Rb5 3.02(2) 3_565
O24 Rb40 3.091(11) 2
O24 Rb3 3.546(18) 2
O25 Rb50 3.60(2) 3_565
O26 Rb28 3.456(6) 6_556
O26 Rb28 3.456(6) 5_556
O26 Rb28 3.456(6) 4_556
O26 Rb28 3.456(6) 3
O26 Rb28 3.456(6) 2
O27 Rb5 3.178(14) 3_665
O27 Rb5 3.178(14) 2_655
O27 Rb5 3.178(14) .
Rb5 O13 2.953(6) 4_666
Rb5 O12 2.993(6) 4_666
Rb5 O24 3.02(2) 2_665
Rb5 O23 3.104(15) 2_665
Rb5 O13 3.258(6) 6_656
Rb5 Rb40 3.721(2) 4_666
Rb5 Nb50 3.738(3) 4_666
Rb5 Nb3 3.8062(14) 4_666
